data_7230895
loop_
_publ_author_name
'Mazur, Liliana'
'S\;aczewski, Jaros\/law'
'Jarzembska, Katarzyna N.'
'Szwarc-Karabyka, Katarzyna'
'Paprocka, Renata'
'Modzelewska-Banachiewicz, Bo\.zena'

_publ_section_title
;
 Synthesis, structural characterization and reactivity of new
 trisubstituted N1-acylamidrazones: solid state and solution studies
;
_journal_issue 29
_journal_name_full CrystEngComm
_journal_page_first 4179
_journal_paper_doi 10.1039/C8CE00701B
_journal_volume 20
_journal_year 2018
_chemical_formula_moiety 'C15 H15 N5 O3, C H4 O'
_chemical_formula_sum 'C16 H19 N5 O4'
_chemical_formula_weight 345.36
_space_group_IT_number 29
_space_group_name_Hall 'P 2c -2ac'
_space_group_name_H-M_alt 'P c a 21'
_symmetry_cell_setting orthorhombic
_symmetry_space_group_name_Hall 'P 2c -2ac'
_symmetry_space_group_name_H-M 'P c a 21'
_atom_sites_solution_hydrogens geom
_atom_sites_solution_primary direct
_atom_sites_solution_secondary difmap
_audit_creation_method SHELXL-97
_audit_update_record
;
2017-05-18 deposited with the CCDC.
2018-06-15 downloaded from the CCDC.
;
_cell_angle_alpha 90.00
_cell_angle_beta 90.00
_cell_angle_gamma 90.00
_cell_formula_units_Z 4
_cell_length_a 20.6565(13)
_cell_length_b 4.9157(3)
_cell_length_c 16.5160(10)
_cell_measurement_reflns_used 3274
_cell_measurement_temperature 100(2)
_cell_measurement_theta_max 32.1682
_cell_measurement_theta_min 3.1521
_cell_volume 1677.05(18)
_computing_cell_refinement
;
CrysAlisPro, Oxford Diffraction Ltd.,
Version 1.171.33.66 (release 28-04-2010 CrysAlis171 .NET)
(compiled Apr 28 2010,14:27:37)
;
_computing_data_collection
;
CrysAlisPro, Oxford Diffraction Ltd.,
Version 1.171.33.66 (release 28-04-2010 CrysAlis171 .NET)
(compiled Apr 28 2010,14:27:37)
;
_computing_data_reduction
;
CrysAlisPro, Oxford Diffraction Ltd.,
Version 1.171.33.66 (release 28-04-2010 CrysAlis171 .NET)
(compiled Apr 28 2010,14:27:37)
;
_computing_molecular_graphics 'SHELXTL/PC (Sheldrick, 2008) and Mercury 3.3 (Macrae et al., 2006)'
_computing_publication_material 'SHELXL97 and enCIFer (Allen et al., 2004)'
_computing_structure_refinement 'SHELXL-97 (Sheldrick, 2008)'
_computing_structure_solution 'SHELXS-97 (Sheldrick, 2008)'
_diffrn_ambient_temperature 100(2)
_diffrn_detector_area_resol_mean 8.4221
_diffrn_measured_fraction_theta_full 0.998
_diffrn_measured_fraction_theta_max 0.998
_diffrn_measurement_device_type 'Xcalibur, Sapphire2, large Be window'
_diffrn_measurement_method '\w scans'
_diffrn_radiation_monochromator graphite
_diffrn_radiation_source 'fine-focus sealed tube'
_diffrn_radiation_type MoK\a
_diffrn_radiation_wavelength 0.71073
_diffrn_reflns_av_R_equivalents 0.0685
_diffrn_reflns_av_sigmaI/netI 0.0889
_diffrn_reflns_limit_h_max 26
_diffrn_reflns_limit_h_min -26
_diffrn_reflns_limit_k_max 4
_diffrn_reflns_limit_k_min -6
_diffrn_reflns_limit_l_max 20
_diffrn_reflns_limit_l_min -21
_diffrn_reflns_number 12554
_diffrn_reflns_theta_full 27.48
_diffrn_reflns_theta_max 27.48
_diffrn_reflns_theta_min 3.95
_exptl_absorpt_coefficient_mu 0.101
_exptl_absorpt_correction_T_max 1.00000
_exptl_absorpt_correction_T_min 0.90133
_exptl_absorpt_correction_type multi-scan
_exptl_absorpt_process_details
;
CrysAlisPro, Oxford Diffraction Ltd.,
Version 1.171.33.66 (release 28-04-2010 CrysAlis171 .NET)
(compiled Apr 28 2010,14:27:37)
Empirical absorption correction using spherical harmonics,
 implemented in SCALE3 ABSPACK scaling algorithm.
;
_exptl_crystal_colour yellow
_exptl_crystal_density_diffrn 1.368
_exptl_crystal_density_method 'not measured'
_exptl_crystal_description plate
_exptl_crystal_F_000 728
_exptl_crystal_size_max 0.52
_exptl_crystal_size_mid 0.38
_exptl_crystal_size_min 0.08
_refine_diff_density_max 0.245
_refine_diff_density_min -0.221
_refine_diff_density_rms 0.070
_refine_ls_abs_structure_details 'Flack H D (1983), Acta Cryst. A39, 876-881'
_refine_ls_abs_structure_Flack -0.2(1)
_refine_ls_extinction_method none
_refine_ls_goodness_of_fit_ref 0.806
_refine_ls_hydrogen_treatment mixed
_refine_ls_matrix_type full
_refine_ls_number_parameters 243
_refine_ls_number_reflns 3825
_refine_ls_number_restraints 1
_refine_ls_restrained_S_all 0.806
_refine_ls_R_factor_all 0.0677
_refine_ls_R_factor_gt 0.0386
_refine_ls_shift/su_max 0.001
_refine_ls_shift/su_mean 0.000
_refine_ls_structure_factor_coef Fsqd
_refine_ls_weighting_details 'calc w=1/[\s^2^(Fo^2^)+(0.0210P)^2^] where P=(Fo^2^+2Fc^2^)/3'
_refine_ls_weighting_scheme calc
_refine_ls_wR_factor_gt 0.0584
_refine_ls_wR_factor_ref 0.0627
_reflns_number_gt 2581
_reflns_number_total 3825
_reflns_threshold_expression >2sigma(I)
_cod_data_source_file c8ce00701b2.cif
_cod_data_source_block 5a
_cod_depositor_comments 'Adding full bibliography for 7230893--7230899.cif.'
_cod_database_code 7230895

loop_
_symmetry_equiv_pos_as_xyz
'x, y, z'
'-x, -y, z+1/2'
'x+1/2, -y, z'
'-x+1/2, y, z+1/2'

loop_
_atom_site_label
_atom_site_type_symbol
_atom_site_fract_x
_atom_site_fract_y
_atom_site_fract_z
_atom_site_U_iso_or_equiv
_atom_site_adp_type
_atom_site_occupancy
_atom_site_symmetry_multiplicity
_atom_site_calc_flag
_atom_site_refinement_flags
C1 C 0.17272(9) 1.0162(4) 0.36835(12) 0.0207(5) Uani 1 1 d .
C2 C 0.03491(10) 0.7220(4) 0.45812(11) 0.0199(5) Uani 1 1 d .
C3 C -0.04457(9) 1.0448(4) 0.38281(12) 0.0184(5) Uani 1 1 d .
C4 C -0.11201(10) 1.0896(4) 0.38132(12) 0.0227(5) Uani 1 1 d .
H4 H -0.1396 0.9890 0.4142 0.027 Uiso 1 1 calc R
C5 C -0.13607(9) 1.2863(4) 0.32986(12) 0.0244(5) Uani 1 1 d .
H5 H -0.1803 1.3203 0.3274 0.029 Uiso 1 1 calc R
C6 C -0.09329(10) 1.4328(4) 0.28173(13) 0.0257(5) Uani 1 1 d .
H6 H -0.1083 1.5654 0.2462 0.031 Uiso 1 1 calc R
C7 C -0.02844(11) 1.3770(4) 0.28790(13) 0.0256(5) Uani 1 1 d .
H7 H 0.0002 1.4776 0.2563 0.031 Uiso 1 1 calc R
C8 C 0.02273(9) 0.5029(4) 0.52037(12) 0.0178(5) Uani 1 1 d .
C9 C 0.07290(10) 0.3474(4) 0.55278(11) 0.0221(5) Uani 1 1 d .
H9 H 0.1156 0.3767 0.5373 0.026 Uiso 1 1 calc R
C10 C 0.05707(10) 0.1461(4) 0.60934(12) 0.0232(5) Uani 1 1 d .
H10 H 0.0891 0.0379 0.6323 0.028 Uiso 1 1 calc R
C11 C -0.00711(10) 0.1115(4) 0.63038(13) 0.0238(5) Uani 1 1 d .
H11 H -0.0189 -0.0210 0.6678 0.029 Uiso 1 1 calc R
C12 C -0.05333(10) 0.2751(4) 0.59546(13) 0.0265(5) Uani 1 1 d .
H12 H -0.0964 0.2504 0.6102 0.032 Uiso 1 1 calc R
C13 C 0.18280(9) 1.2558(4) 0.31210(12) 0.0233(5) Uani 1 1 d .
H13B H 0.1881 1.4200 0.3440 0.028 Uiso 1 1 calc R
H13A H 0.1447 1.2786 0.2785 0.028 Uiso 1 1 calc R
C14 C 0.24171(10) 1.2180(4) 0.25828(12) 0.0230(5) Uani 1 1 d .
H14A H 0.2491 1.3844 0.2281 0.028 Uiso 1 1 calc R
H14B H 0.2793 1.1866 0.2922 0.028 Uiso 1 1 calc R
C15 C 0.23514(9) 0.9858(4) 0.19961(12) 0.0208(5) Uani 1 1 d .
O1 O 0.21900(7) 0.8886(3) 0.39745(8) 0.0246(4) Uani 1 1 d .
O2 O 0.28779(7) 0.9478(3) 0.15501(9) 0.0299(4) Uani 1 1 d .
O3 O 0.18699(7) 0.8461(3) 0.19390(9) 0.0307(4) Uani 1 1 d .
N1 N 0.11005(9) 0.9640(3) 0.38480(11) 0.0232(4) Uani 1 1 d .
N2 N 0.09518(8) 0.7599(3) 0.43894(9) 0.0217(4) Uani 1 1 d .
N3 N -0.02278(9) 0.8428(3) 0.43597(11) 0.0233(4) Uani 1 1 d .
N4 N -0.00390(8) 1.1851(3) 0.33705(11) 0.0237(4) Uani 1 1 d .
N5 N -0.03921(8) 0.4677(3) 0.54128(10) 0.0223(4) Uani 1 1 d .
C16 C 0.21730(10) 0.4420(4) 0.02580(15) 0.0347(6) Uani 1 1 d .
H16A H 0.1988 0.3970 0.0774 0.052 Uiso 1 1 calc R
H16B H 0.2278 0.2778 -0.0028 0.052 Uiso 1 1 calc R
H16C H 0.1867 0.5458 -0.0052 0.052 Uiso 1 1 calc R
O4 O 0.27450(7) 0.5981(3) 0.03759(10) 0.0294(4) Uani 1 1 d .
H4O H 0.2862(10) 0.681(4) -0.0084(13) 0.027(6) Uiso 1 1 d .
H1N H 0.0781(10) 1.056(4) 0.3630(12) 0.030(6) Uiso 1 1 d .
H2O H 0.2791(13) 0.813(5) 0.112(2) 0.085(10) Uiso 1 1 d .
H3N H -0.0525(11) 0.762(4) 0.4638(14) 0.034(7) Uiso 1 1 d .

loop_
_atom_site_aniso_label
_atom_site_aniso_U_11
_atom_site_aniso_U_22
_atom_site_aniso_U_33
_atom_site_aniso_U_23
_atom_site_aniso_U_13
_atom_site_aniso_U_12
C1 0.0206(12) 0.0200(11) 0.0214(12) -0.0048(10) 0.0019(9) -0.0020(10)
C2 0.0231(12) 0.0174(12) 0.0192(12) -0.0034(9) -0.0016(10) -0.0003(10)
C3 0.0269(12) 0.0149(11) 0.0133(10) -0.0030(10) -0.0006(9) 0.0003(9)
C4 0.0251(12) 0.0207(11) 0.0223(11) 0.0011(11) 0.0018(10) -0.0016(10)
C5 0.0204(11) 0.0252(12) 0.0275(12) -0.0032(11) -0.0014(10) 0.0034(10)
C6 0.0323(13) 0.0212(12) 0.0238(11) 0.0013(10) -0.0028(10) 0.0056(11)
C7 0.0287(13) 0.0248(12) 0.0233(11) 0.0002(11) 0.0049(10) 0.0003(10)
C8 0.0234(12) 0.0147(10) 0.0154(11) -0.0031(9) 0.0001(9) -0.0035(9)
C9 0.0225(11) 0.0227(12) 0.0210(11) -0.0056(10) -0.0012(9) -0.0023(10)
C10 0.0286(12) 0.0188(11) 0.0222(11) -0.0024(10) -0.0058(10) 0.0022(10)
C11 0.0337(13) 0.0167(11) 0.0208(11) 0.0010(10) 0.0006(10) -0.0011(10)
C12 0.0283(12) 0.0242(12) 0.0270(12) -0.0025(11) 0.0063(10) -0.0041(11)
C13 0.0232(11) 0.0177(11) 0.0290(13) -0.0021(10) 0.0017(9) -0.0013(9)
C14 0.0250(12) 0.0213(11) 0.0229(12) 0.0029(10) -0.0038(10) -0.0060(10)
C15 0.0195(11) 0.0236(12) 0.0192(11) 0.0062(10) -0.0016(9) 0.0014(10)
O1 0.0227(8) 0.0241(8) 0.0271(8) 0.0003(7) -0.0002(7) 0.0010(7)
O2 0.0266(9) 0.0369(10) 0.0261(8) -0.0050(8) 0.0052(7) -0.0028(8)
O3 0.0259(8) 0.0326(9) 0.0337(9) -0.0075(8) 0.0027(7) -0.0086(7)
N1 0.0242(10) 0.0218(10) 0.0236(10) 0.0042(9) 0.0009(9) 0.0007(9)
N2 0.0251(10) 0.0199(9) 0.0200(9) -0.0006(9) 0.0027(8) -0.0003(8)
N3 0.0213(10) 0.0228(11) 0.0260(10) 0.0039(9) 0.0020(9) 0.0018(8)
N4 0.0267(9) 0.0199(9) 0.0246(9) 0.0000(9) 0.0021(9) 0.0015(8)
N5 0.0246(10) 0.0196(10) 0.0228(10) 0.0015(9) 0.0028(8) -0.0021(8)
C16 0.0334(13) 0.0406(14) 0.0300(12) -0.0007(13) 0.0026(12) 0.0040(12)
O4 0.0305(9) 0.0347(9) 0.0231(9) 0.0015(8) 0.0019(8) -0.0036(8)

loop_
_atom_type_symbol
_atom_type_description
_atom_type_scat_dispersion_real
_atom_type_scat_dispersion_imag
_atom_type_scat_source
C C 0.0033 0.0016 'International Tables Vol C Tables 4.2.6.8 and 6.1.1.4'
H H 0.0000 0.0000 'International Tables Vol C Tables 4.2.6.8 and 6.1.1.4'
O O 0.0106 0.0060 'International Tables Vol C Tables 4.2.6.8 and 6.1.1.4'
N N 0.0061 0.0033 'International Tables Vol C Tables 4.2.6.8 and 6.1.1.4'

loop_
_geom_angle_atom_site_label_1
_geom_angle_atom_site_label_2
_geom_angle_atom_site_label_3
_geom_angle
O1 C1 N1 124.49(19)
O1 C1 C13 121.67(17)
N1 C1 C13 113.81(17)
N2 C2 N3 134.54(19)
N2 C2 C8 115.35(18)
N3 C2 C8 110.08(17)
N4 C3 N3 121.57(18)
N4 C3 C4 122.36(18)
N3 C3 C4 116.07(18)
C5 C4 C3 118.42(19)
C5 C4 H4 120.8
C3 C4 H4 120.8
C4 C5 C6 119.11(18)
C4 C5 H5 120.4
C6 C5 H5 120.4
C7 C6 C5 118.36(19)
C7 C6 H6 120.8
C5 C6 H6 120.8
N4 C7 C6 123.6(2)
N4 C7 H7 118.2
C6 C7 H7 118.2
N5 C8 C9 122.78(17)
N5 C8 C2 115.32(17)
C9 C8 C2 121.90(17)
C8 C9 C10 118.04(19)
C8 C9 H9 121.0
C10 C9 H9 121.0
C11 C10 C9 118.6(2)
C11 C10 H10 120.7
C9 C10 H10 120.7
C12 C11 C10 119.3(2)
C12 C11 H11 120.4
C10 C11 H11 120.4
N5 C12 C11 123.0(2)
N5 C12 H12 118.5
C11 C12 H12 118.5
C1 C13 C14 111.95(16)
C1 C13 H13B 109.2
C14 C13 H13B 109.2
C1 C13 H13A 109.2
C14 C13 H13A 109.2
H13B C13 H13A 107.9
C15 C14 C13 113.47(17)
C15 C14 H14A 108.9
C13 C14 H14A 108.9
C15 C14 H14B 108.9
C13 C14 H14B 108.9
H14A C14 H14B 107.7
O3 C15 O2 123.33(19)
O3 C15 C14 123.66(18)
O2 C15 C14 113.01(17)
C15 O2 H2O 110.2(16)
C1 N1 N2 118.90(18)
C1 N1 H1N 122.8(13)
N2 N1 H1N 118.3(13)
C2 N2 N1 118.44(17)
C2 N3 C3 138.49(19)
C2 N3 H3N 105.9(15)
C3 N3 H3N 115.6(15)
C3 N4 C7 118.12(17)
C12 N5 C8 118.30(17)
O4 C16 H16A 109.5
O4 C16 H16B 109.5
H16A C16 H16B 109.5
O4 C16 H16C 109.5
H16A C16 H16C 109.5
H16B C16 H16C 109.5
C16 O4 H4O 110.7(13)

loop_
_geom_bond_atom_site_label_1
_geom_bond_atom_site_label_2
_geom_bond_distance
C1 O1 1.240(2)
C1 N1 1.347(2)
C1 C13 1.515(3)
C2 N2 1.298(2)
C2 N3 1.381(3)
C2 C8 1.510(3)
C3 N4 1.324(2)
C3 N3 1.400(2)
C3 C4 1.411(3)
C4 C5 1.380(2)
C4 H4 0.9300
C5 C6 1.390(3)
C5 H5 0.9300
C6 C7 1.371(3)
C6 H6 0.9300
C7 N4 1.344(2)
C7 H7 0.9300
C8 N5 1.336(2)
C8 C9 1.394(3)
C9 C10 1.400(3)
C9 H9 0.9300
C10 C11 1.381(3)
C10 H10 0.9300
C11 C12 1.375(3)
C11 H11 0.9300
C12 N5 1.335(3)
C12 H12 0.9300
C13 C14 1.518(3)
C13 H13B 0.9700
C13 H13A 0.9700
C14 C15 1.503(3)
C14 H14A 0.9700
C14 H14B 0.9700
C15 O3 1.212(2)
C15 O2 1.327(2)
O2 H2O 0.99(3)
N1 N2 1.379(2)
N1 H1N 0.88(2)
N3 H3N 0.86(2)
C16 O4 1.422(2)
C16 H16A 0.9600
C16 H16B 0.9600
C16 H16C 0.9600
O4 H4O 0.90(2)

loop_
_geom_torsion_atom_site_label_1
_geom_torsion_atom_site_label_2
_geom_torsion_atom_site_label_3
_geom_torsion_atom_site_label_4
_geom_torsion
N4 C3 C4 C5 0.3(3)
N3 C3 C4 C5 -179.90(17)
C3 C4 C5 C6 -0.1(3)
C4 C5 C6 C7 -0.5(3)
C5 C6 C7 N4 1.1(3)
N2 C2 C8 N5 178.73(17)
N3 C2 C8 N5 0.2(2)
N2 C2 C8 C9 -1.9(3)
N3 C2 C8 C9 179.61(18)
N5 C8 C9 C10 0.2(3)
C2 C8 C9 C10 -179.13(17)
C8 C9 C10 C11 -0.1(3)
C9 C10 C11 C12 -0.1(3)
C10 C11 C12 N5 0.2(3)
O1 C1 C13 C14 34.7(3)
N1 C1 C13 C14 -147.26(17)
C1 C13 C14 C15 65.2(2)
C13 C14 C15 O3 1.9(3)
C13 C14 C15 O2 -177.57(16)
O1 C1 N1 N2 1.6(3)
C13 C1 N1 N2 -176.42(15)
N3 C2 N2 N1 0.5(3)
C8 C2 N2 N1 -177.52(16)
C1 N1 N2 C2 175.89(18)
N2 C2 N3 C3 3.4(4)
C8 C2 N3 C3 -178.5(2)
N4 C3 N3 C2 -1.9(4)
C4 C3 N3 C2 178.3(2)
N3 C3 N4 C7 -179.56(18)
C4 C3 N4 C7 0.2(3)
C6 C7 N4 C3 -0.9(3)
C11 C12 N5 C8 -0.2(3)
C9 C8 N5 C12 -0.1(3)
C2 C8 N5 C12 179.32(18)
